data_4303056
loop_
_publ_author_name
'Xiaoliang Zhao'
'Haiyan He'
'Tuoping Hu'
'Fangna Dai'
'Daofeng Sun'

_publ_contact_author 'Daofeng Sun'
_publ_contact_author_email sdf@sdu.edu.cn
_publ_section_title
;
Interpenetrating Polyhedral MOF with a Primitive Cubic Network Based on
Supermolecular Building Blocks Constructed of a Semirigid C3-Symmetric
Carboxylate Ligand
;
_journal_name_full 'Inorganic Chemistry'
_journal_page_first 8057
_journal_page_last 8059
_journal_paper_doi 10.1021/ic901004m
_journal_volume 48
_journal_year 2009
_chemical_formula_sum 'C21 H35 Cl N6 O9'
_chemical_formula_weight 551.00
_chemical_name_systematic
; 

 ? 

;
_space_group_IT_number 2
_symmetry_cell_setting triclinic
_symmetry_space_group_name_Hall '-P 1'
_symmetry_space_group_name_H-M 'P -1'
_atom_sites_solution_hydrogens geom
_atom_sites_solution_primary direct
_atom_sites_solution_secondary difmap
_audit_creation_method SHELXL-97
_cell_angle_alpha 75.0710(10)
_cell_angle_beta 82.9610(10)
_cell_angle_gamma 83.4330(10)
_cell_formula_units_Z 2
_cell_length_a 8.2220(7)
_cell_length_b 11.0920(9)
_cell_length_c 14.4917(12)
_cell_measurement_reflns_used 2034
_cell_measurement_temperature 298(2)
_cell_measurement_theta_max 25.76
_cell_measurement_theta_min 2.92
_cell_volume 1262.65(18)
_computing_structure_refinement 'SHELXL-97 (Sheldrick, 1997)'
_computing_structure_solution 'SHELXS-97 (Sheldrick, 1990)'
_diffrn_ambient_temperature 298(2)
_diffrn_measured_fraction_theta_full 0.942
_diffrn_measured_fraction_theta_max 0.942
_diffrn_radiation_monochromator graphite
_diffrn_radiation_source 'fine-focus sealed tube'
_diffrn_radiation_type MoK\a
_diffrn_radiation_wavelength 0.71073
_diffrn_reflns_av_R_equivalents 0.0164
_diffrn_reflns_av_sigmaI/netI 0.0423
_diffrn_reflns_limit_h_max 10
_diffrn_reflns_limit_h_min -10
_diffrn_reflns_limit_k_max 11
_diffrn_reflns_limit_k_min -14
_diffrn_reflns_limit_l_max 18
_diffrn_reflns_limit_l_min -17
_diffrn_reflns_number 7498
_diffrn_reflns_theta_full 27.50
_diffrn_reflns_theta_max 27.50
_diffrn_reflns_theta_min 1.46
_exptl_absorpt_coefficient_mu 0.214
_exptl_absorpt_correction_T_max 0.9789
_exptl_absorpt_correction_T_min 0.9584
_exptl_absorpt_correction_type multi-scan
_exptl_crystal_colour colorless
_exptl_crystal_density_diffrn 1.449
_exptl_crystal_density_method 'not measured'
_exptl_crystal_description block
_exptl_crystal_F_000 584
_exptl_crystal_size_max 0.20
_exptl_crystal_size_mid 0.15
_exptl_crystal_size_min 0.10
_refine_diff_density_max 0.423
_refine_diff_density_min -0.201
_refine_diff_density_rms 0.052
_refine_ls_extinction_method none
_refine_ls_goodness_of_fit_ref 1.094
_refine_ls_hydrogen_treatment mixed
_refine_ls_matrix_type full
_refine_ls_number_parameters 353
_refine_ls_number_reflns 5480
_refine_ls_number_restraints 0
_refine_ls_restrained_S_all 1.094
_refine_ls_R_factor_all 0.0758
_refine_ls_R_factor_gt 0.0511
_refine_ls_shift/su_max 0.000
_refine_ls_shift/su_mean 0.000
_refine_ls_structure_factor_coef Fsqd
_refine_ls_weighting_details 'calc w=1/[\s^2^(Fo^2^)+(0.0574P)^2^+0.3226P] where P=(Fo^2^+2Fc^2^)/3'
_refine_ls_weighting_scheme calc
_refine_ls_wR_factor_gt 0.1254
_refine_ls_wR_factor_ref 0.1390
_reflns_number_gt 3833
_reflns_number_total 5480
_reflns_threshold_expression >2sigma(I)
_cod_data_source_file ic901004m_si_001_2.cif
_cod_data_source_block H3BTPCA
_cod_database_code 4303056

loop_
_symmetry_equiv_pos_as_xyz
'x, y, z'
'-x, -y, -z'

loop_
_atom_site_label
_atom_site_type_symbol
_atom_site_fract_x
_atom_site_fract_y
_atom_site_fract_z
_atom_site_U_iso_or_equiv
_atom_site_adp_type
_atom_site_occupancy
_atom_site_symmetry_multiplicity
_atom_site_calc_flag
_atom_site_refinement_flags
_atom_site_disorder_assembly
_atom_site_disorder_group
Cl3 Cl -0.83611(8) 0.90617(7) 0.18854(5) 0.0524(2) Uani 1 1 d . . .
C1 C 0.1112(2) 1.3447(2) 0.24111(15) 0.0313(5) Uani 1 1 d . . .
C2 C -0.0780(2) 1.5089(2) 0.19602(15) 0.0308(5) Uani 1 1 d . . .
C3 C -0.0502(2) 1.3580(2) 0.11435(15) 0.0289(5) Uani 1 1 d . . .
C4 C 0.2698(3) 1.1478(2) 0.31585(18) 0.0392(5) Uani 1 1 d . . .
H4A H 0.2288 1.1147 0.2682 0.047 Uiso 1 1 calc R . .
H4B H 0.2139 1.1108 0.3779 0.047 Uiso 1 1 calc R . .
C5 C 0.4526(3) 1.1122(2) 0.31753(18) 0.0404(6) Uani 1 1 d . . .
H5A H 0.5069 1.1400 0.2534 0.048 Uiso 1 1 calc R . .
H5B H 0.4724 1.0218 0.3376 0.048 Uiso 1 1 calc R . .
C6 C 0.5254(3) 1.1710(2) 0.38596(17) 0.0349(5) Uani 1 1 d . . .
H6 H 0.474(3) 1.138(2) 0.4515(18) 0.041(6) Uiso 1 1 d . . .
C7 C 0.4840(3) 1.3124(2) 0.35846(19) 0.0429(6) Uani 1 1 d . . .
H7A H 0.5255 1.3496 0.4036 0.051 Uiso 1 1 calc R . .
H7B H 0.5373 1.3472 0.2951 0.051 Uiso 1 1 calc R . .
C8 C 0.2998(3) 1.3442(2) 0.3585(2) 0.0464(6) Uani 1 1 d . . .
H8A H 0.2472 1.3156 0.4230 0.056 Uiso 1 1 calc R . .
H8B H 0.2762 1.4343 0.3382 0.056 Uiso 1 1 calc R . .
C9 C 0.7083(3) 1.1339(2) 0.38575(17) 0.0417(6) Uani 1 1 d . . .
C10 C -0.1236(3) 1.6734(2) 0.28606(17) 0.0407(6) Uani 1 1 d . . .
H10A H -0.0971 1.7594 0.2606 0.049 Uiso 1 1 calc R . .
H10B H -0.0320 1.6265 0.3193 0.049 Uiso 1 1 calc R . .
C11 C -0.2768(3) 1.6693(3) 0.35538(18) 0.0436(6) Uani 1 1 d . . .
H11A H -0.2617 1.7116 0.4042 0.052 Uiso 1 1 calc R . .
H11B H -0.2946 1.5828 0.3870 0.052 Uiso 1 1 calc R . .
C12 C -0.4287(3) 1.7322(2) 0.30400(18) 0.0411(6) Uani 1 1 d . . .
H12 H -0.407(3) 1.830(3) 0.2775(19) 0.059(8) Uiso 1 1 d . . .
C13 C -0.4448(3) 1.6765(2) 0.21974(17) 0.0402(5) Uani 1 1 d . . .
H13A H -0.4680 1.5896 0.2436 0.048 Uiso 1 1 calc R . .
H13B H -0.5355 1.7216 0.1847 0.048 Uiso 1 1 calc R . .
C14 C -0.2869(3) 1.6852(2) 0.15312(17) 0.0419(6) Uani 1 1 d . . .
H14A H -0.2969 1.6479 0.1007 0.050 Uiso 1 1 calc R . .
H14B H -0.2667 1.7724 0.1263 0.050 Uiso 1 1 calc R . .
C15 C -0.5775(3) 1.7245(3) 0.37633(19) 0.0456(6) Uani 1 1 d . . .
C16 C -0.2175(3) 1.3761(2) -0.01562(16) 0.0366(5) Uani 1 1 d . . .
H16A H -0.1905 1.3675 -0.0808 0.044 Uiso 1 1 calc R . .
H16B H -0.2272 1.4646 -0.0172 0.044 Uiso 1 1 calc R . .
C17 C -0.3799(3) 1.3209(2) 0.02571(16) 0.0348(5) Uani 1 1 d . . .
H17A H -0.4650 1.3609 -0.0158 0.042 Uiso 1 1 calc R . .
H17B H -0.4120 1.3371 0.0884 0.042 Uiso 1 1 calc R . .
C18 C -0.3640(3) 1.1797(2) 0.03476(17) 0.0325(5) Uani 1 1 d . . .
H18 H -0.349(3) 1.168(2) -0.0271(18) 0.040(6) Uiso 1 1 d . . .
C19 C -0.2156(3) 1.1125(2) 0.08701(17) 0.0361(5) Uani 1 1 d . . .
H19A H -0.2363 1.1120 0.1545 0.043 Uiso 1 1 calc R . .
H19B H -0.2007 1.0263 0.0821 0.043 Uiso 1 1 calc R . .
C20 C -0.0589(3) 1.1765(2) 0.04476(17) 0.0356(5) Uani 1 1 d . . .
H20A H 0.0309 1.1372 0.0828 0.043 Uiso 1 1 calc R . .
H20B H -0.0294 1.1675 -0.0202 0.043 Uiso 1 1 calc R . .
C21 C -0.5247(3) 1.1259(2) 0.07643(15) 0.0325(5) Uani 1 1 d . . .
N1 N 0.0707(2) 1.29534(18) 0.17074(13) 0.0329(4) Uani 1 1 d . . .
N2 N 0.0366(2) 1.45049(18) 0.25649(13) 0.0347(4) Uani 1 1 d . . .
N3 N -0.1272(2) 1.46429(17) 0.12660(13) 0.0326(4) Uani 1 1 d . . .
N4 N 0.2331(2) 1.28420(18) 0.29326(14) 0.0375(5) Uani 1 1 d . . .
N5 N -0.1498(2) 1.61932(18) 0.20691(14) 0.0368(4) Uani 1 1 d . . .
N6 N -0.0859(2) 1.31018(17) 0.04415(13) 0.0327(4) Uani 1 1 d . . .
O1 O 0.7387(2) 1.01291(19) 0.42095(16) 0.0664(6) Uani 1 1 d . . .
O01 O 1.0312(2) 0.8913(2) 0.40341(16) 0.0722(6) Uani 1 1 d . . .
O2 O 0.8135(2) 1.2038(2) 0.35752(18) 0.0767(7) Uani 1 1 d . . .
O02 O -0.9204(3) 1.6152(3) 0.51831(18) 0.0939(8) Uani 1 1 d . . .
O3 O -0.6260(2) 1.80628(19) 0.41670(14) 0.0584(5) Uani 1 1 d . . .
O4 O -0.6457(3) 1.6191(2) 0.39565(18) 0.0796(7) Uani 1 1 d . . .
H4C H -0.754(7) 1.625(5) 0.446(4) 0.163(19) Uiso 1 1 d . . .
O5 O -0.65470(18) 1.18974(16) 0.07650(12) 0.0442(4) Uani 1 1 d . . .
O6 O -0.5127(2) 1.00359(16) 0.11234(13) 0.0444(4) Uani 1 1 d . . .
H6A H -0.622(4) 0.982(3) 0.140(2) 0.086(11) Uiso 1 1 d . . .
H1A H 0.139(3) 1.243(2) 0.1490(18) 0.043(7) Uiso 1 1 d . . .
H1 H 0.846(5) 0.988(4) 0.415(3) 0.112(14) Uiso 1 1 d . . .

loop_
_atom_site_aniso_label
_atom_site_aniso_U_11
_atom_site_aniso_U_22
_atom_site_aniso_U_33
_atom_site_aniso_U_23
_atom_site_aniso_U_13
_atom_site_aniso_U_12
Cl3 0.0422(3) 0.0549(4) 0.0599(4) -0.0132(3) 0.0032(3) -0.0135(3)
C1 0.0233(10) 0.0362(12) 0.0352(12) -0.0094(9) -0.0051(9) -0.0022(9)
C2 0.0237(10) 0.0332(12) 0.0346(11) -0.0079(9) -0.0003(9) -0.0025(9)
C3 0.0210(9) 0.0349(12) 0.0303(11) -0.0064(9) -0.0010(8) -0.0061(8)
C4 0.0425(13) 0.0338(12) 0.0438(13) -0.0093(10) -0.0142(11) -0.0040(10)
C5 0.0422(13) 0.0354(13) 0.0449(14) -0.0120(11) -0.0131(11) 0.0052(10)
C6 0.0326(11) 0.0387(13) 0.0323(12) -0.0064(10) -0.0075(10) 0.0001(10)
C7 0.0400(13) 0.0429(14) 0.0514(15) -0.0162(12) -0.0198(11) -0.0001(11)
C8 0.0439(13) 0.0454(15) 0.0600(16) -0.0278(13) -0.0244(12) 0.0087(11)
C9 0.0358(12) 0.0488(15) 0.0392(13) -0.0093(11) -0.0060(10) 0.0010(11)
C10 0.0369(12) 0.0393(13) 0.0504(14) -0.0182(11) -0.0078(11) -0.0019(10)
C11 0.0412(13) 0.0514(15) 0.0432(14) -0.0209(12) -0.0083(11) 0.0012(11)
C12 0.0400(13) 0.0399(14) 0.0424(14) -0.0121(11) -0.0020(11) 0.0030(11)
C13 0.0372(12) 0.0387(13) 0.0437(14) -0.0090(11) -0.0118(10) 0.0073(10)
C14 0.0435(13) 0.0407(14) 0.0375(13) -0.0079(11) -0.0065(10) 0.0116(11)
C15 0.0413(13) 0.0477(15) 0.0490(15) -0.0165(12) -0.0076(11) 0.0049(12)
C16 0.0364(12) 0.0416(13) 0.0317(12) -0.0044(10) -0.0112(10) -0.0053(10)
C17 0.0290(11) 0.0393(13) 0.0369(12) -0.0092(10) -0.0094(9) -0.0003(9)
C18 0.0259(10) 0.0388(13) 0.0348(12) -0.0129(10) -0.0027(9) -0.0022(9)
C19 0.0283(10) 0.0347(12) 0.0463(13) -0.0120(10) -0.0065(10) 0.0009(9)
C20 0.0262(10) 0.0420(13) 0.0427(13) -0.0183(11) -0.0046(9) -0.0005(9)
C21 0.0292(11) 0.0400(13) 0.0311(11) -0.0130(10) -0.0052(9) -0.0017(9)
N1 0.0253(9) 0.0373(11) 0.0389(11) -0.0154(9) -0.0084(8) 0.0046(8)
N2 0.0296(9) 0.0365(11) 0.0397(11) -0.0124(8) -0.0088(8) 0.0020(8)
N3 0.0279(9) 0.0343(10) 0.0362(10) -0.0094(8) -0.0060(8) -0.0001(8)
N4 0.0360(10) 0.0352(11) 0.0469(12) -0.0167(9) -0.0194(9) 0.0054(8)
N5 0.0323(9) 0.0370(11) 0.0421(11) -0.0133(9) -0.0064(8) 0.0048(8)
N6 0.0274(9) 0.0366(10) 0.0362(10) -0.0102(8) -0.0084(8) -0.0032(8)
O1 0.0401(11) 0.0537(13) 0.0887(16) 0.0047(11) -0.0043(10) 0.0114(9)
O01 0.0475(11) 0.0833(16) 0.0841(16) -0.0264(13) -0.0023(11) 0.0102(10)
O2 0.0380(10) 0.0659(14) 0.1150(19) -0.0046(13) 0.0023(11) -0.0091(10)
O02 0.0702(15) 0.109(2) 0.0786(16) 0.0003(14) 0.0223(12) 0.0060(14)
O3 0.0545(11) 0.0658(13) 0.0618(12) -0.0329(11) 0.0008(9) -0.0010(10)
O4 0.0792(15) 0.0569(13) 0.1042(18) -0.0370(13) 0.0356(14) -0.0202(12)
O5 0.0249(8) 0.0500(10) 0.0527(10) -0.0065(8) -0.0019(7) 0.0016(7)
O6 0.0334(9) 0.0390(10) 0.0593(11) -0.0101(8) -0.0009(8) -0.0057(7)

loop_
_atom_type_symbol
_atom_type_description
_atom_type_scat_dispersion_real
_atom_type_scat_dispersion_imag
_atom_type_scat_source
C C 0.0033 0.0016 'International Tables Vol C Tables 4.2.6.8 and 6.1.1.4'
H H 0.0000 0.0000 'International Tables Vol C Tables 4.2.6.8 and 6.1.1.4'
N N 0.0061 0.0033 'International Tables Vol C Tables 4.2.6.8 and 6.1.1.4'
O O 0.0106 0.0060 'International Tables Vol C Tables 4.2.6.8 and 6.1.1.4'
Cl Cl 0.1484 0.1585 'International Tables Vol C Tables 4.2.6.8 and 6.1.1.4'

loop_
_geom_angle_atom_site_label_1
_geom_angle_atom_site_label_2
_geom_angle_atom_site_label_3
_geom_angle
_geom_angle_site_symmetry_1
_geom_angle_site_symmetry_3
_geom_angle_publ_flag
N2 C1 N4 120.31(19) . . ?
N2 C1 N1 121.65(19) . . ?
N4 C1 N1 118.02(19) . . ?
N5 C2 N3 117.10(19) . . ?
N5 C2 N2 117.25(19) . . ?
N3 C2 N2 125.64(19) . . ?
N3 C3 N6 120.07(18) . . ?
N3 C3 N1 121.49(19) . . ?
N6 C3 N1 118.41(19) . . ?
N4 C4 C5 111.24(19) . . ?
C4 C5 C6 111.33(19) . . ?
C9 C6 C7 113.1(2) . . ?
C9 C6 C5 109.97(19) . . ?
C7 C6 C5 109.27(18) . . ?
C8 C7 C6 110.8(2) . . ?
N4 C8 C7 110.38(19) . . ?
O2 C9 O1 123.3(2) . . ?
O2 C9 C6 125.3(2) . . ?
O1 C9 C6 111.4(2) . . ?
N5 C10 C11 109.97(19) . . ?
C10 C11 C12 111.5(2) . . ?
C15 C12 C13 114.4(2) . . ?
C15 C12 C11 109.1(2) . . ?
C13 C12 C11 110.42(19) . . ?
C14 C13 C12 110.2(2) . . ?
N5 C14 C13 109.35(18) . . ?
O3 C15 O4 122.3(3) . . ?
O3 C15 C12 123.1(3) . . ?
O4 C15 C12 114.4(2) . . ?
N6 C16 C17 109.62(17) . . ?
C16 C17 C18 110.54(18) . . ?
C21 C18 C17 110.12(18) . . ?
C21 C18 C19 114.23(19) . . ?
C17 C18 C19 112.54(18) . . ?
C20 C19 C18 111.40(19) . . ?
N6 C20 C19 109.54(17) . . ?
O5 C21 O6 122.8(2) . . ?
O5 C21 C18 122.7(2) . . ?
O6 C21 C18 114.48(18) . . ?
C1 N1 C3 119.01(19) . . ?
C1 N2 C2 115.93(18) . . ?
C3 N3 C2 116.17(18) . . ?
C1 N4 C4 123.53(18) . . ?
C1 N4 C8 119.88(18) . . ?
C4 N4 C8 113.42(18) . . ?
C2 N5 C14 122.41(19) . . ?
C2 N5 C10 123.52(19) . . ?
C14 N5 C10 112.95(18) . . ?
C3 N6 C20 124.25(18) . . ?
C3 N6 C16 118.59(18) . . ?
C20 N6 C16 112.24(16) . . ?

loop_
_geom_bond_atom_site_label_1
_geom_bond_atom_site_label_2
_geom_bond_distance
_geom_bond_site_symmetry_2
_geom_bond_publ_flag
C1 N2 1.318(3) . ?
C1 N4 1.340(3) . ?
C1 N1 1.365(3) . ?
C2 N5 1.336(3) . ?
C2 N3 1.350(3) . ?
C2 N2 1.359(3) . ?
C3 N3 1.316(3) . ?
C3 N6 1.337(3) . ?
C3 N1 1.374(3) . ?
C4 N4 1.467(3) . ?
C4 C5 1.511(3) . ?
C5 C6 1.528(3) . ?
C6 C9 1.513(3) . ?
C6 C7 1.524(3) . ?
C7 C8 1.516(3) . ?
C8 N4 1.474(3) . ?
C9 O2 1.192(3) . ?
C9 O1 1.314(3) . ?
C10 N5 1.472(3) . ?
C10 C11 1.509(3) . ?
C11 C12 1.537(3) . ?
C12 C15 1.505(3) . ?
C12 C13 1.529(3) . ?
C13 C14 1.516(3) . ?
C14 N5 1.465(3) . ?
C15 O3 1.207(3) . ?
C15 O4 1.305(3) . ?
C16 N6 1.476(3) . ?
C16 C17 1.523(3) . ?
C17 C18 1.530(3) . ?
C18 C21 1.506(3) . ?
C18 C19 1.531(3) . ?
C19 C20 1.526(3) . ?
C20 N6 1.472(3) . ?
C21 O5 1.213(3) . ?
C21 O6 1.319(3) . ?

loop_
_cod_related_entry_id
_cod_related_entry_database
_cod_related_entry_code
1 ChemSpider 30660732
